data_4509668
loop_
_publ_author_name
'Su, Zhi'
'Bai, Zheng-Shuai'
'Fan, Jian'
'Xu, Jing'
'Sun, Wei-Yin'

_publ_section_title
;
 Synthesis and Characterization of 3d-3d Homo- and Heterometallic
 Coordination Polymers with Mixed Ligands
;
_journal_issue 12
_journal_name_full 'Crystal Growth &amp; Design'
_journal_page_first 5190
_journal_paper_doi 10.1021/cg900613p
_journal_volume 9
_journal_year 2009
_chemical_formula_moiety 'C22 H14 N4 O9 Zn2, H2 O'
_chemical_formula_sum 'C22 H16 N4 O10 Zn2'
_chemical_formula_weight 627.13
_chemical_name_systematic
; 
 ? 
;
_space_group_IT_number 2
_symmetry_cell_setting triclinic
_symmetry_space_group_name_Hall '-P 1'
_symmetry_space_group_name_H-M 'P -1'
_atom_sites_solution_hydrogens geom
_atom_sites_solution_primary direct
_atom_sites_solution_secondary difmap
_audit_creation_method SHELXL-97
_cell_angle_alpha 100.014(3)
_cell_angle_beta 93.657(2)
_cell_angle_gamma 105.699(2)
_cell_formula_units_Z 2
_cell_length_a 8.1541(9)
_cell_length_b 10.4047(11)
_cell_length_c 14.2934(15)
_cell_measurement_reflns_used 3316
_cell_measurement_temperature 293(2)
_cell_measurement_theta_max 28.30
_cell_measurement_theta_min 2.29
_cell_volume 1141.8(2)
_computing_cell_refinement 'Bruker SMART'
_computing_data_collection 'Bruker SMART'
_computing_data_reduction 'Bruker SAINT'
_computing_molecular_graphics 'Bruker SHELXTL'
_computing_publication_material 'Bruker SHELXTL'
_computing_structure_refinement 'SHELXL-97 (Sheldrick, 1997)'
_computing_structure_solution 'SHELXS-97 (Sheldrick, 1990)'
_diffrn_ambient_temperature 293(2)
_diffrn_measured_fraction_theta_full 0.983
_diffrn_measured_fraction_theta_max 0.983
_diffrn_measurement_device_type 'CCD area detector'
_diffrn_measurement_method 'phi and omega scans'
_diffrn_radiation_monochromator graphite
_diffrn_radiation_source 'fine-focus sealed tube'
_diffrn_radiation_type MoK\a
_diffrn_radiation_wavelength 0.71073
_diffrn_reflns_av_R_equivalents 0.0963
_diffrn_reflns_av_sigmaI/netI 0.0759
_diffrn_reflns_limit_h_max 9
_diffrn_reflns_limit_h_min -9
_diffrn_reflns_limit_k_max 12
_diffrn_reflns_limit_k_min -12
_diffrn_reflns_limit_l_max 17
_diffrn_reflns_limit_l_min -9
_diffrn_reflns_number 5791
_diffrn_reflns_theta_full 25.10
_diffrn_reflns_theta_max 25.10
_diffrn_reflns_theta_min 2.07
_exptl_absorpt_coefficient_mu 2.170
_exptl_absorpt_correction_T_max 0.8123
_exptl_absorpt_correction_T_min 0.6708
_exptl_absorpt_correction_type multi-scan
_exptl_absorpt_process_details sadabs,Bruker(2000)
_exptl_crystal_colour corlorless
_exptl_crystal_density_diffrn 1.824
_exptl_crystal_density_meas 1.824
_exptl_crystal_density_method 'not measured'
_exptl_crystal_description block
_exptl_crystal_F_000 632
_exptl_crystal_size_max 0.20
_exptl_crystal_size_mid 0.12
_exptl_crystal_size_min 0.10
_refine_diff_density_max 0.746
_refine_diff_density_min -0.793
_refine_diff_density_rms 0.100
_refine_ls_extinction_method none
_refine_ls_goodness_of_fit_ref 0.964
_refine_ls_hydrogen_treatment mixed
_refine_ls_matrix_type full
_refine_ls_number_parameters 355
_refine_ls_number_reflns 4003
_refine_ls_number_restraints 6
_refine_ls_restrained_S_all 0.963
_refine_ls_R_factor_all 0.0473
_refine_ls_R_factor_gt 0.0416
_refine_ls_shift/su_max 0.010
_refine_ls_shift/su_mean 0.000
_refine_ls_structure_factor_coef Fsqd
_refine_ls_weighting_details 'calc w=1/[\s^2^(Fo^2^)+(0.0644P)^2^+0.0000P] where P=(Fo^2^+2Fc^2^)/3'
_refine_ls_weighting_scheme calc
_refine_ls_wR_factor_gt 0.1052
_refine_ls_wR_factor_ref 0.1088
_reflns_number_gt 3463
_reflns_number_total 4003
_reflns_threshold_expression >2sigma(I)
_cod_data_source_file cg900613psup1.cif
_cod_data_source_block 1
_cod_database_code 4509668

loop_
_symmetry_equiv_pos_as_xyz
'x, y, z'
'-x, -y, -z'

loop_
_atom_site_label
_atom_site_type_symbol
_atom_site_fract_x
_atom_site_fract_y
_atom_site_fract_z
_atom_site_U_iso_or_equiv
_atom_site_adp_type
_atom_site_occupancy
_atom_site_symmetry_multiplicity
_atom_site_calc_flag
_atom_site_refinement_flags
Zn1 Zn 0.80338(5) 0.86799(4) -0.01952(3) 0.02664(14) Uani 1 1 d .
Zn2 Zn 1.13468(5) 0.20210(4) -0.47290(3) 0.02617(14) Uani 1 1 d .
C1 C 0.5021(4) 0.8373(3) 0.3071(2) 0.0239(7) Uani 1 1 d .
C2 C 0.4762(4) 0.7037(4) 0.3162(2) 0.0258(7) Uani 1 1 d .
H2A H 0.5319 0.6483 0.2806 0.031 Uiso 1 1 calc R
C3 C 0.3656(4) 0.6539(3) 0.3793(2) 0.0246(7) Uani 1 1 d .
C4 C 0.2868(4) 0.7369(3) 0.4345(2) 0.0254(7) Uani 1 1 d .
H4A H 0.2146 0.7029 0.4778 0.030 Uiso 1 1 calc R
C5 C 0.3158(4) 0.8703(3) 0.4250(2) 0.0228(7) Uani 1 1 d .
C6 C 0.4235(4) 0.9220(3) 0.3606(2) 0.0247(7) Uani 1 1 d .
H6A H 0.4425 1.0119 0.3537 0.030 Uiso 1 1 calc R
C7 C 0.7209(5) 1.0211(4) 0.2548(3) 0.0346(9) Uani 1 1 d .
H7A H 0.7345 1.0907 0.3078 0.041 Uiso 1 1 calc R
C8 C 0.8023(5) 1.0289(4) 0.1759(2) 0.0323(8) Uani 1 1 d .
H8A H 0.8825 1.1057 0.1650 0.039 Uiso 1 1 calc R
C9 C 0.6352(4) 0.8254(3) 0.1561(2) 0.0251(7) Uani 1 1 d .
H9A H 0.5771 0.7349 0.1299 0.030 Uiso 1 1 calc R
C10 C 0.3332(6) 0.4072(4) 0.3187(3) 0.0424(10) Uani 1 1 d .
H10A H 0.3713 0.4116 0.2591 0.051 Uiso 1 1 calc R
C11 C 0.2726(6) 0.2948(4) 0.3537(3) 0.0477(11) Uani 1 1 d .
H11A H 0.2615 0.2063 0.3222 0.057 Uiso 1 1 calc R
C12 C 0.2643(4) 0.4632(4) 0.4616(2) 0.0293(8) Uani 1 1 d .
H12A H 0.2475 0.5155 0.5180 0.035 Uiso 1 1 calc R
C13 C 0.2228(4) 0.9576(4) 0.4807(2) 0.0235(7) Uani 1 1 d .
C14 C 0.8534(4) 0.4784(3) -0.1010(2) 0.0214(7) Uani 1 1 d .
C15 C 0.9473(4) 0.4759(3) -0.1802(2) 0.0223(7) Uani 1 1 d .
H15A H 0.9832 0.5533 -0.2064 0.027 Uiso 1 1 calc R
C16 C 0.9860(4) 0.3574(3) -0.2191(2) 0.0217(7) Uani 1 1 d .
C17 C 0.9401(4) 0.2442(3) -0.1786(2) 0.0223(7) Uani 1 1 d .
H17A H 0.9713 0.1668 -0.2038 0.027 Uiso 1 1 calc R
C18 C 0.8475(4) 0.2446(3) -0.1005(2) 0.0216(7) Uani 1 1 d .
C19 C 0.8032(4) 0.3614(3) -0.0639(2) 0.0224(7) Uani 1 1 d .
H19A H 0.7379 0.3611 -0.0129 0.027 Uiso 1 1 calc R
C20 C 0.8103(4) 0.6045(3) -0.0561(2) 0.0239(7) Uani 1 1 d .
C21 C 1.0785(4) 0.3529(4) -0.3074(2) 0.0270(8) Uani 1 1 d .
C22 C 0.7972(4) 0.1236(3) -0.0549(2) 0.0238(7) Uani 1 1 d .
O1 O 0.1064(3) 0.9025(2) 0.52750(16) 0.0274(5) Uani 1 1 d .
O2 O 0.2689(3) 1.0804(2) 0.47950(17) 0.0295(6) Uani 1 1 d .
O3 O 0.8738(3) 0.7128(2) -0.08697(16) 0.0263(5) Uani 1 1 d .
O4 O 0.7156(3) 0.5993(3) 0.00834(18) 0.0358(6) Uani 1 1 d .
O5 O 1.1270(5) 0.4532(3) -0.3417(2) 0.0653(10) Uani 1 1 d .
O6 O 1.0989(3) 0.2371(3) -0.34190(16) 0.0323(6) Uani 1 1 d .
O7 O 0.6708(3) 0.1052(3) -0.0107(2) 0.0393(7) Uani 1 1 d .
O8 O 0.8925(3) 0.0417(2) -0.06364(17) 0.0277(5) Uani 1 1 d .
O9 O 0.5633(3) 0.8107(3) -0.0965(2) 0.0387(7) Uani 1 1 d D
O10 O 0.5984(3) 0.4631(3) 0.1508(2) 0.0450(7) Uani 1 1 d D
N1 N 0.7471(3) 0.9042(3) 0.11398(19) 0.0246(6) Uani 1 1 d .
N2 N 0.6147(3) 0.8914(3) 0.24181(19) 0.0235(6) Uani 1 1 d .
N3 N 0.3282(4) 0.5141(3) 0.3876(2) 0.0282(7) Uani 1 1 d .
N4 N 0.2287(4) 0.3311(3) 0.4446(2) 0.0340(7) Uani 1 1 d .
H8 H 0.518(4) 0.7283(12) -0.111(3) 0.051 Uiso 1 1 d D
H10 H 0.652(4) 0.501(4) 0.111(2) 0.051 Uiso 1 1 d D
H9 H 0.499(4) 0.847(3) -0.067(3) 0.051 Uiso 1 1 d D
H11 H 0.666(4) 0.462(5) 0.1953(18) 0.051 Uiso 1 1 d D

loop_
_atom_site_aniso_label
_atom_site_aniso_U_11
_atom_site_aniso_U_22
_atom_site_aniso_U_33
_atom_site_aniso_U_23
_atom_site_aniso_U_13
_atom_site_aniso_U_12
Zn1 0.0398(3) 0.0142(2) 0.0286(2) 0.00437(17) 0.01819(18) 0.00886(17)
Zn2 0.0351(2) 0.0171(2) 0.0289(2) 0.00456(17) 0.01680(17) 0.00890(18)
C1 0.0257(17) 0.0238(18) 0.0218(17) 0.0050(14) 0.0066(13) 0.0056(14)
C2 0.0312(18) 0.0231(18) 0.0243(17) 0.0030(14) 0.0104(14) 0.0093(15)
C3 0.0307(18) 0.0180(17) 0.0265(17) 0.0051(14) 0.0063(14) 0.0080(14)
C4 0.0270(17) 0.0247(18) 0.0265(17) 0.0059(14) 0.0115(14) 0.0083(14)
C5 0.0254(16) 0.0195(17) 0.0232(17) 0.0011(13) 0.0060(13) 0.0073(13)
C6 0.0303(18) 0.0181(17) 0.0267(17) 0.0043(14) 0.0086(14) 0.0074(14)
C7 0.045(2) 0.024(2) 0.0289(19) 0.0012(15) 0.0107(16) 0.0012(17)
C8 0.037(2) 0.0211(18) 0.0330(19) 0.0025(15) 0.0110(15) -0.0007(15)
C9 0.0279(17) 0.0211(18) 0.0272(18) 0.0040(14) 0.0092(14) 0.0074(14)
C10 0.074(3) 0.026(2) 0.033(2) 0.0074(17) 0.027(2) 0.020(2)
C11 0.087(3) 0.023(2) 0.038(2) 0.0046(17) 0.028(2) 0.021(2)
C12 0.041(2) 0.0208(18) 0.0301(19) 0.0051(15) 0.0173(15) 0.0121(15)
C13 0.0268(17) 0.0260(19) 0.0180(16) 0.0019(14) 0.0043(13) 0.0096(14)
C14 0.0236(16) 0.0181(17) 0.0212(16) -0.0002(13) 0.0040(13) 0.0061(13)
C15 0.0262(17) 0.0175(17) 0.0226(17) 0.0030(13) 0.0064(13) 0.0052(13)
C16 0.0252(16) 0.0196(17) 0.0202(16) 0.0014(13) 0.0058(13) 0.0068(13)
C17 0.0263(17) 0.0144(16) 0.0270(17) 0.0002(13) 0.0069(13) 0.0086(13)
C18 0.0226(16) 0.0185(17) 0.0233(16) 0.0016(13) 0.0032(13) 0.0070(13)
C19 0.0256(16) 0.0186(17) 0.0228(17) 0.0004(13) 0.0062(13) 0.0073(13)
C20 0.0277(17) 0.0168(17) 0.0257(17) -0.0012(13) 0.0010(14) 0.0078(14)
C21 0.0297(18) 0.027(2) 0.0255(18) 0.0041(15) 0.0101(14) 0.0084(15)
C22 0.0280(17) 0.0174(17) 0.0247(17) 0.0015(13) 0.0057(13) 0.0053(14)
O1 0.0304(13) 0.0295(14) 0.0238(12) 0.0052(10) 0.0138(10) 0.0088(11)
O2 0.0352(13) 0.0170(13) 0.0384(14) 0.0021(10) 0.0167(11) 0.0103(10)
O3 0.0370(13) 0.0140(12) 0.0304(13) 0.0025(10) 0.0142(10) 0.0103(10)
O4 0.0512(16) 0.0240(14) 0.0374(14) 0.0050(11) 0.0231(12) 0.0163(12)
O5 0.115(3) 0.0337(17) 0.058(2) 0.0151(15) 0.062(2) 0.0238(18)
O6 0.0444(15) 0.0310(14) 0.0263(13) 0.0020(11) 0.0173(11) 0.0181(12)
O7 0.0389(15) 0.0309(15) 0.0595(17) 0.0194(13) 0.0301(13) 0.0171(12)
O8 0.0319(13) 0.0174(12) 0.0407(14) 0.0112(11) 0.0174(10) 0.0124(10)
O9 0.0357(15) 0.0278(15) 0.0493(17) -0.0046(13) 0.0100(12) 0.0101(12)
O10 0.0472(17) 0.0417(18) 0.0399(17) 0.0036(14) 0.0127(13) 0.0036(14)
N1 0.0293(15) 0.0201(15) 0.0247(14) 0.0037(12) 0.0111(11) 0.0062(12)
N2 0.0297(15) 0.0195(14) 0.0222(14) 0.0052(11) 0.0115(11) 0.0061(12)
N3 0.0406(17) 0.0178(15) 0.0279(15) 0.0059(12) 0.0144(13) 0.0083(13)
N4 0.0499(19) 0.0226(16) 0.0346(17) 0.0086(13) 0.0221(14) 0.0131(14)

loop_
_atom_type_symbol
_atom_type_description
_atom_type_scat_dispersion_real
_atom_type_scat_dispersion_imag
_atom_type_scat_source
C C 0.0033 0.0016 'International Tables Vol C Tables 4.2.6.8 and 6.1.1.4'
H H 0.0000 0.0000 'International Tables Vol C Tables 4.2.6.8 and 6.1.1.4'
Cl Cl 0.1484 0.1585 'International Tables Vol C Tables 4.2.6.8 and 6.1.1.4'
N N 0.0061 0.0033 'International Tables Vol C Tables 4.2.6.8 and 6.1.1.4'
O O 0.0106 0.0060 'International Tables Vol C Tables 4.2.6.8 and 6.1.1.4'
Zn Zn 0.2839 1.4301 'International Tables Vol C Tables 4.2.6.8 and 6.1.1.4'

loop_
_geom_angle_atom_site_label_1
_geom_angle_atom_site_label_2
_geom_angle_atom_site_label_3
_geom_angle
_geom_angle_site_symmetry_1
_geom_angle_site_symmetry_3
O3 Zn1 O8 115.12(9) . 1_565
O3 Zn1 N1 129.03(11) . .
O8 Zn1 N1 110.34(10) 1_565 .
O3 Zn1 O9 94.97(10) . .
O8 Zn1 O9 96.71(11) 1_565 .
N1 Zn1 O9 101.57(11) . .
O6 Zn2 O2 121.72(11) . 1_644
O6 Zn2 N4 129.58(12) . 1_654
O2 Zn2 N4 92.65(11) 1_644 1_654
O6 Zn2 O1 98.33(10) . 2_665
O2 Zn2 O1 103.70(10) 1_644 2_665
N4 Zn2 O1 108.58(12) 1_654 2_665
C6 C1 C2 121.7(3) . .
C6 C1 N2 118.5(3) . .
C2 C1 N2 119.8(3) . .
C3 C2 C1 118.5(3) . .
C3 C2 H2A 120.8 . .
C1 C2 H2A 120.8 . .
C2 C3 C4 121.0(3) . .
C2 C3 N3 120.4(3) . .
C4 C3 N3 118.6(3) . .
C5 C4 C3 119.5(3) . .
C5 C4 H4A 120.2 . .
C3 C4 H4A 120.2 . .
C4 C5 C6 120.6(3) . .
C4 C5 C13 119.4(3) . .
C6 C5 C13 119.9(3) . .
C1 C6 C5 118.7(3) . .
C1 C6 H6A 120.6 . .
C5 C6 H6A 120.6 . .
C8 C7 N2 106.7(3) . .
C8 C7 H7A 126.7 . .
N2 C7 H7A 126.7 . .
C7 C8 N1 108.9(3) . .
C7 C8 H8A 125.6 . .
N1 C8 H8A 125.6 . .
N1 C9 N2 111.4(3) . .
N1 C9 H9A 124.3 . .
N2 C9 H9A 124.3 . .
C11 C10 N3 106.5(3) . .
C11 C10 H10A 126.8 . .
N3 C10 H10A 126.8 . .
C10 C11 N4 109.1(3) . .
C10 C11 H11A 125.4 . .
N4 C11 H11A 125.4 . .
N4 C12 N3 111.2(3) . .
N4 C12 H12A 124.4 . .
N3 C12 H12A 124.4 . .
O2 C13 O1 124.5(3) . .
O2 C13 C5 117.0(3) . .
O1 C13 C5 118.5(3) . .
C19 C14 C15 118.4(3) . .
C19 C14 C20 120.1(3) . .
C15 C14 C20 121.5(3) . .
C16 C15 C14 119.7(3) . .
C16 C15 H15A 120.2 . .
C14 C15 H15A 120.2 . .
C17 C16 C15 120.7(3) . .
C17 C16 C21 119.8(3) . .
C15 C16 C21 119.5(3) . .
C16 C17 C18 120.5(3) . .
C16 C17 H17A 119.8 . .
C18 C17 H17A 119.8 . .
C17 C18 C19 118.7(3) . .
C17 C18 C22 121.5(3) . .
C19 C18 C22 119.8(3) . .
C14 C19 C18 122.0(3) . .
C14 C19 H19A 119.0 . .
C18 C19 H19A 119.0 . .
O4 C20 O3 123.1(3) . .
O4 C20 C14 119.4(3) . .
O3 C20 C14 117.5(3) . .
O5 C21 O6 123.9(3) . .
O5 C21 C16 120.9(3) . .
O6 C21 C16 115.2(3) . .
O7 C22 O8 122.8(3) . .
O7 C22 C18 120.2(3) . .
O8 C22 C18 117.0(3) . .
C13 O1 Zn2 125.5(2) . 2_665
C13 O2 Zn2 122.1(2) . 1_466
C20 O3 Zn1 111.79(19) . .
C21 O6 Zn2 117.7(2) . .
C22 O8 Zn1 116.0(2) . 1_545
Zn1 O9 H8 115(3) . .
Zn1 O9 H9 110(3) . .
H8 O9 H9 109.3(17) . .
H10 O10 H11 109.0(17) . .
C9 N1 C8 106.0(3) . .
C9 N1 Zn1 128.4(2) . .
C8 N1 Zn1 124.9(2) . .
C9 N2 C7 107.0(3) . .
C9 N2 C1 126.7(3) . .
C7 N2 C1 126.3(3) . .
C12 N3 C10 107.5(3) . .
C12 N3 C3 125.4(3) . .
C10 N3 C3 126.8(3) . .
C12 N4 C11 105.8(3) . .
C12 N4 Zn2 129.3(2) . 1_456
C11 N4 Zn2 124.9(3) . 1_456

loop_
_geom_bond_atom_site_label_1
_geom_bond_atom_site_label_2
_geom_bond_distance
_geom_bond_site_symmetry_2
Zn1 O3 1.974(2) .
Zn1 O8 1.984(2) 1_565
Zn1 N1 1.987(3) .
Zn1 O9 2.064(3) .
Zn2 O6 1.901(2) .
Zn2 O2 1.951(2) 1_644
Zn2 N4 1.972(3) 1_654
Zn2 O1 2.002(2) 2_665
C1 C6 1.381(4) .
C1 C2 1.379(5) .
C1 N2 1.429(4) .
C2 C3 1.382(4) .
C2 H2A 0.9300 .
C3 C4 1.382(4) .
C3 N3 1.432(4) .
C4 C5 1.376(5) .
C4 H4A 0.9300 .
C5 C6 1.388(4) .
C5 C13 1.494(4) .
C6 H6A 0.9300 .
C7 C8 1.348(5) .
C7 N2 1.366(4) .
C7 H7A 0.9300 .
C8 N1 1.379(4) .
C8 H8A 0.9300 .
C9 N1 1.305(4) .
C9 N2 1.340(4) .
C9 H9A 0.9300 .
C10 C11 1.336(6) .
C10 N3 1.363(4) .
C10 H10A 0.9300 .
C11 N4 1.385(4) .
C11 H11A 0.9300 .
C12 N4 1.301(4) .
C12 N3 1.336(4) .
C12 H12A 0.9300 .
C13 O2 1.234(4) .
C13 O1 1.264(4) .
C14 C19 1.383(5) .
C14 C15 1.407(4) .
C14 C20 1.498(4) .
C15 C16 1.386(4) .
C15 H15A 0.9300 .
C16 C17 1.375(5) .
C16 C21 1.511(4) .
C17 C18 1.388(4) .
C17 H17A 0.9300 .
C18 C19 1.386(4) .
C18 C22 1.489(5) .
C19 H19A 0.9300 .
C20 O4 1.238(4) .
C20 O3 1.273(4) .
C21 O5 1.211(5) .
C21 O6 1.278(4) .
C22 O7 1.231(4) .
C22 O8 1.296(4) .
O1 Zn2 2.002(2) 2_665
O2 Zn2 1.951(2) 1_466
O8 Zn1 1.984(2) 1_545
O9 H8 0.820(10) .
O9 H9 0.821(10) .
O10 H10 0.827(10) .
O10 H11 0.819(10) .
N4 Zn2 1.972(3) 1_456

loop_
_geom_torsion_atom_site_label_1
_geom_torsion_atom_site_label_2
_geom_torsion_atom_site_label_3
_geom_torsion_atom_site_label_4
_geom_torsion
_geom_torsion_site_symmetry_1
_geom_torsion_site_symmetry_4
C6 C1 C2 C3 1.4(5) . .
N2 C1 C2 C3 -179.5(3) . .
C1 C2 C3 C4 -2.1(5) . .
C1 C2 C3 N3 176.9(3) . .
C2 C3 C4 C5 1.5(5) . .
N3 C3 C4 C5 -177.5(3) . .
C3 C4 C5 C6 -0.1(5) . .
C3 C4 C5 C13 176.6(3) . .
C2 C1 C6 C5 -0.1(5) . .
N2 C1 C6 C5 -179.2(3) . .
C4 C5 C6 C1 -0.5(5) . .
C13 C5 C6 C1 -177.3(3) . .
N2 C7 C8 N1 -0.1(5) . .
N3 C10 C11 N4 0.3(5) . .
C4 C5 C13 O2 170.9(3) . .
C6 C5 C13 O2 -12.3(5) . .
C4 C5 C13 O1 -7.4(5) . .
C6 C5 C13 O1 169.3(3) . .
C19 C14 C15 C16 0.4(5) . .
C20 C14 C15 C16 179.3(3) . .
C14 C15 C16 C17 -2.8(5) . .
C14 C15 C16 C21 176.7(3) . .
C15 C16 C17 C18 2.8(5) . .
C21 C16 C17 C18 -176.7(3) . .
C16 C17 C18 C19 -0.3(5) . .
C16 C17 C18 C22 -179.6(3) . .
C15 C14 C19 C18 2.1(5) . .
C20 C14 C19 C18 -176.9(3) . .
C17 C18 C19 C14 -2.2(5) . .
C22 C18 C19 C14 177.1(3) . .
C19 C14 C20 O4 -7.0(5) . .
C15 C14 C20 O4 174.1(3) . .
C19 C14 C20 O3 173.2(3) . .
C15 C14 C20 O3 -5.7(5) . .
C17 C16 C21 O5 -176.6(4) . .
C15 C16 C21 O5 3.9(5) . .
C17 C16 C21 O6 3.9(5) . .
C15 C16 C21 O6 -175.6(3) . .
C17 C18 C22 O7 -154.5(3) . .
C19 C18 C22 O7 26.2(5) . .
C17 C18 C22 O8 26.0(5) . .
C19 C18 C22 O8 -153.2(3) . .
O2 C13 O1 Zn2 101.3(4) . 2_665
C5 C13 O1 Zn2 -80.5(4) . 2_665
O1 C13 O2 Zn2 -13.9(5) . 1_466
C5 C13 O2 Zn2 167.9(2) . 1_466
O4 C20 O3 Zn1 0.2(4) . .
C14 C20 O3 Zn1 -180.0(2) . .
O8 Zn1 O3 C20 -179.1(2) 1_565 .
N1 Zn1 O3 C20 30.0(3) . .
O9 Zn1 O3 C20 -79.3(2) . .
O5 C21 O6 Zn2 -21.8(5) . .
C16 C21 O6 Zn2 157.6(2) . .
O2 Zn2 O6 C21 150.6(2) 1_644 .
N4 Zn2 O6 C21 25.1(3) 1_654 .
O1 Zn2 O6 C21 -97.5(3) 2_665 .
O7 C22 O8 Zn1 9.4(4) . 1_545
C18 C22 O8 Zn1 -171.1(2) . 1_545
N2 C9 N1 C8 -0.1(4) . .
N2 C9 N1 Zn1 -171.0(2) . .
C7 C8 N1 C9 0.1(4) . .
C7 C8 N1 Zn1 171.4(3) . .
O3 Zn1 N1 C9 -54.6(3) . .
O8 Zn1 N1 C9 153.4(3) 1_565 .
O9 Zn1 N1 C9 51.7(3) . .
O3 Zn1 N1 C8 136.2(3) . .
O8 Zn1 N1 C8 -15.9(3) 1_565 .
O9 Zn1 N1 C8 -117.6(3) . .
N1 C9 N2 C7 0.1(4) . .
N1 C9 N2 C1 179.5(3) . .
C8 C7 N2 C9 0.0(4) . .
C8 C7 N2 C1 -179.4(3) . .
C6 C1 N2 C9 -144.4(3) . .
C2 C1 N2 C9 36.5(5) . .
C6 C1 N2 C7 34.9(5) . .
C2 C1 N2 C7 -144.2(4) . .
N4 C12 N3 C10 0.2(5) . .
N4 C12 N3 C3 173.8(3) . .
C11 C10 N3 C12 -0.3(5) . .
C11 C10 N3 C3 -173.8(4) . .
C2 C3 N3 C12 160.5(3) . .
C4 C3 N3 C12 -20.5(5) . .
C2 C3 N3 C10 -27.0(6) . .
C4 C3 N3 C10 152.0(4) . .
N3 C12 N4 C11 0.0(5) . .
N3 C12 N4 Zn2 179.3(2) . 1_456
C10 C11 N4 C12 -0.2(5) . .
C10 C11 N4 Zn2 -179.5(3) . 1_456
